data_7048316
loop_
_publ_author_name
'Ptak, Maciej'
'Zarychta, Bartosz'
'Stefa\'nska, Dagmara'
'Ciupa, Aneta'
'Paraguassu, Waldeci'

_publ_section_title
;
 Novel bimetallic MOF phosphors with an imidazolium cation: structure,
 phonons, high- pressure phase transitions and optical response.
;
_journal_issue 1
_journal_name_full 'Dalton transactions (Cambridge, England : 2003)'
_journal_page_first 242
_journal_page_last 252
_journal_paper_doi 10.1039/c8dt04246b
_journal_volume 48
_journal_year 2018
_chemical_formula_sum 'C12 H16 Al N4 Na O12'
_chemical_formula_weight 458.26
_space_group_crystal_system monoclinic
_space_group_IT_number 14
_space_group_name_Hall '-P 2yn'
_space_group_name_H-M_alt 'P 1 21/n 1'
_symmetry_space_group_name_Hall '-P 2yn'
_symmetry_space_group_name_H-M 'P 1 21/n 1'
_atom_sites_solution_hydrogens mixed
_audit_creation_method SHELXL-2013
_audit_update_record
;
2017-11-07 deposited with the CCDC.
2018-11-22 downloaded from the CCDC.
;
_cell_angle_alpha 90
_cell_angle_beta 90.455(2)
_cell_angle_gamma 90
_cell_formula_units_Z 4
_cell_length_a 12.1711(2)
_cell_length_b 12.3854(2)
_cell_length_c 12.6588(2)
_cell_measurement_reflns_used 3724
_cell_measurement_temperature 100.0(1)
_cell_measurement_theta_max 25.999
_cell_measurement_theta_min 3.219
_cell_volume 1908.18(5)
_computing_cell_refinement 'CrysAlis RED (Oxford Diffraction, 2007)'
_computing_data_collection 'CrysAlis CCD (Oxford Diffraction, 2007)'
_computing_data_reduction 'CrysAlis RED (Oxford Diffraction, 2007)'
_computing_molecular_graphics 'SHELXTL (Sheldrick, 2008)'
_computing_structure_refinement 'SHELXL-2013 (Sheldrick, 2013)'
_computing_structure_solution 'SHELXS-2013 (Sheldrick, 2013)'
_diffrn_ambient_temperature 100.0(1)
_diffrn_detector_area_resol_mean 10.4508
_diffrn_measured_fraction_theta_full 0.993
_diffrn_measured_fraction_theta_max 0.994
_diffrn_measurement_device '4-circle kappa geometry goniometer'
_diffrn_measurement_device_type 'Oxford Diffraction Xcalibur System'
_diffrn_measurement_method \w--scan
_diffrn_radiation_monochromator graphite
_diffrn_radiation_source 'Enhance (Mo) X-ray Source'
_diffrn_radiation_type MoK\a
_diffrn_radiation_wavelength 0.71073
_diffrn_reflns_av_R_equivalents 0.0189
_diffrn_reflns_av_unetI/netI 0.0233
_diffrn_reflns_Laue_measured_fraction_full 0.993
_diffrn_reflns_Laue_measured_fraction_max 0.994
_diffrn_reflns_limit_h_max 15
_diffrn_reflns_limit_h_min -14
_diffrn_reflns_limit_k_max 15
_diffrn_reflns_limit_k_min -14
_diffrn_reflns_limit_l_max 15
_diffrn_reflns_limit_l_min -13
_diffrn_reflns_number 12728
_diffrn_reflns_point_group_measured_fraction_full 0.993
_diffrn_reflns_point_group_measured_fraction_max 0.994
_diffrn_reflns_theta_full 25.242
_diffrn_reflns_theta_max 25.999
_diffrn_reflns_theta_min 3.219
_diffrn_standards_decay_% 0
_diffrn_standards_interval_count 0
_diffrn_standards_interval_time 0
_diffrn_standards_number 0
_exptl_absorpt_coefficient_mu 0.202
_exptl_absorpt_correction_type none
_exptl_crystal_colour colourless
_exptl_crystal_density_diffrn 1.595
_exptl_crystal_density_method 'not measured'
_exptl_crystal_description irregular
_exptl_crystal_F_000 944
_exptl_crystal_size_max 0.27
_exptl_crystal_size_mid 0.25
_exptl_crystal_size_min 0.20
_refine_diff_density_max 0.306
_refine_diff_density_min -0.222
_refine_diff_density_rms 0.042
_refine_ls_extinction_method none
_refine_ls_goodness_of_fit_ref 0.953
_refine_ls_hydrogen_treatment mixed
_refine_ls_matrix_type full
_refine_ls_number_parameters 283
_refine_ls_number_reflns 3724
_refine_ls_number_restraints 0
_refine_ls_restrained_S_all 0.953
_refine_ls_R_factor_all 0.0341
_refine_ls_R_factor_gt 0.0250
_refine_ls_shift/su_max 0.001
_refine_ls_shift/su_mean 0.000
_refine_ls_structure_factor_coef Fsqd
_refine_ls_weighting_details 'w=1/[\s^2^(Fo^2^)+(0.0390P)^2^] where P=(Fo^2^+2Fc^2^)/3'
_refine_ls_weighting_scheme calc
_refine_ls_wR_factor_gt 0.0609
_refine_ls_wR_factor_ref 0.0629
_reflns_Friedel_coverage 0.000
_reflns_number_gt 3029
_reflns_number_total 3724
_reflns_threshold_expression 'I > 2\s(I)'
_cod_data_source_file c8dt04246b2.cif
_cod_data_source_block 100K_CCDC1
_cod_depositor_comments 'Adding full bibliography for 7048313--7048316.cif.'
_cod_database_code 7048316
_shelx_space_group_comment
;
The symmetry employed for this shelxl refinement is uniquely defined
by the following loop, which should always be used as a source of
symmetry information in preference to the above space-group names.
They are only intended as comments.
;
_shelxl_version_number 2013-4

loop_
_space_group_symop_operation_xyz
'x, y, z'
'-x+1/2, y+1/2, -z+1/2'
'-x, -y, -z'
'x-1/2, -y-1/2, z-1/2'

loop_
_atom_site_label
_atom_site_type_symbol
_atom_site_fract_x
_atom_site_fract_y
_atom_site_fract_z
_atom_site_U_iso_or_equiv
_atom_site_adp_type
_atom_site_occupancy
_atom_site_site_symmetry_order
_atom_site_calc_flag
_atom_site_refinement_flags_posn
_atom_site_refinement_flags_adp
Na1 Na 0.24648(3) 0.76066(3) 0.98910(3) 0.01116(11) Uani 1 1 d . .
Al1 Al 0.24742(3) 0.75722(3) 0.49408(2) 0.01010(9) Uani 1 1 d . .
O1 O 0.29520(7) 0.74284(6) 0.63484(6) 0.01471(19) Uani 1 1 d . .
O2 O 0.29040(8) 0.75161(7) 0.80923(6) 0.0244(2) Uani 1 1 d . .
O3 O 0.29369(6) 0.61163(6) 0.46901(6) 0.01383(18) Uani 1 1 d . .
O4 O 0.32698(7) 0.43980(6) 0.50562(6) 0.0185(2) Uani 1 1 d . .
O5 O 0.19901(7) 0.75778(6) 0.35104(6) 0.01509(19) Uani 1 1 d . .
O6 O 0.21013(7) 0.76082(7) 0.17663(6) 0.0179(2) Uani 1 1 d . .
O7 O 0.19430(6) 0.89849(6) 0.51829(6) 0.01311(18) Uani 1 1 d . .
O8 O 0.19372(7) 1.07766(6) 0.52367(6) 0.01611(19) Uani 1 1 d . .
O9 O 0.38668(6) 0.80948(6) 0.45879(6) 0.01380(18) Uani 1 1 d . .
O10 O 0.56763(7) 0.80847(7) 0.48281(7) 0.0198(2) Uani 1 1 d . .
O11 O 0.10796(6) 0.70266(6) 0.53341(6) 0.01322(18) Uani 1 1 d . .
O12 O -0.07166(7) 0.67967(7) 0.52720(7) 0.0200(2) Uani 1 1 d . .
N11 N 0.44237(9) 0.46794(8) 0.32022(8) 0.0163(2) Uani 1 1 d . .
N14 N 0.55043(9) 0.45763(9) 0.18774(8) 0.0188(2) Uani 1 1 d . .
N21 N -0.02012(9) 0.54095(9) 0.68761(8) 0.0218(3) Uani 1 1 d . .
N24 N -0.06023(9) 0.40874(8) 0.78894(8) 0.0176(2) Uani 1 1 d . .
H11 H 0.4100(11) 0.4567(11) 0.3783(10) 0.021 Uiso 1 1 d . U
H14 H 0.5987(11) 0.4391(11) 0.1419(11) 0.021 Uiso 1 1 d . U
H21 H -0.0254(11) 0.5868(11) 0.6355(10) 0.021 Uiso 1 1 d . U
H24 H -0.0977(11) 0.3528(11) 0.8120(10) 0.021 Uiso 1 1 d . U
C1 C 0.25601(10) 0.77699(10) 0.72201(9) 0.0162(3) Uani 1 1 d . .
H1 H 0.1970 0.8246 0.7187 0.019 Uiso 1 1 calc R U
C2 C 0.28553(10) 0.52780(9) 0.52722(9) 0.0143(3) Uani 1 1 d . .
H2 H 0.2460 0.5335 0.5895 0.017 Uiso 1 1 calc R U
C3 C 0.24118(10) 0.78893(9) 0.26523(9) 0.0143(3) Uani 1 1 d . .
H3 H 0.3001 0.8366 0.2694 0.017 Uiso 1 1 calc R U
C4 C 0.23136(10) 0.99080(9) 0.49267(9) 0.0141(3) Uani 1 1 d . .
H4 H 0.2911 0.9930 0.4474 0.017 Uiso 1 1 calc R U
C5 C 0.48050(9) 0.76316(10) 0.46695(9) 0.0148(3) Uani 1 1 d . .
H5 H 0.4820 0.6884 0.4602 0.018 Uiso 1 1 calc R U
C6 C 0.01378(10) 0.72102(9) 0.49423(9) 0.0151(3) Uani 1 1 d . .
H6 H 0.0086 0.7684 0.4374 0.018 Uiso 1 1 calc R U
C12 C 0.41669(11) 0.55146(10) 0.25400(10) 0.0225(3) Uani 1 1 d . .
H12 H 0.3625 0.6032 0.2645 0.027 Uiso 1 1 calc R U
C13 C 0.48404(11) 0.54499(11) 0.17104(10) 0.0246(3) Uani 1 1 d . .
H13 H 0.4853 0.5912 0.1131 0.030 Uiso 1 1 calc R U
C15 C 0.52364(10) 0.41189(10) 0.27837(10) 0.0187(3) Uani 1 1 d . .
H15 H 0.5563 0.3508 0.3076 0.022 Uiso 1 1 calc R U
C22 C 0.04974(11) 0.54649(10) 0.77335(10) 0.0224(3) Uani 1 1 d . .
H22 H 0.1044 0.5977 0.7849 0.027 Uiso 1 1 calc R U
C23 C 0.02389(11) 0.46341(10) 0.83757(10) 0.0200(3) Uani 1 1 d . .
H23 H 0.0567 0.4466 0.9021 0.024 Uiso 1 1 calc R U
C25 C -0.08551(11) 0.45678(10) 0.69891(10) 0.0203(3) Uani 1 1 d . .
H25 H -0.1400 0.4351 0.6516 0.024 Uiso 1 1 calc R U

loop_
_atom_site_aniso_label
_atom_site_aniso_U_11
_atom_site_aniso_U_22
_atom_site_aniso_U_33
_atom_site_aniso_U_23
_atom_site_aniso_U_13
_atom_site_aniso_U_12
Na1 0.0111(2) 0.0116(2) 0.0107(2) -0.00068(17) 0.00008(18) -0.00010(18)
Al1 0.01062(18) 0.01081(18) 0.00886(18) 0.00002(13) 0.00005(13) 0.00111(13)
O1 0.0175(5) 0.0163(4) 0.0103(4) -0.0013(3) -0.0010(3) 0.0045(3)
O2 0.0325(6) 0.0302(5) 0.0105(5) 0.0015(4) 0.0012(4) 0.0076(4)
O3 0.0160(4) 0.0121(4) 0.0134(4) -0.0004(3) 0.0022(3) 0.0011(3)
O4 0.0217(5) 0.0111(4) 0.0227(5) -0.0002(3) 0.0052(4) 0.0005(3)
O5 0.0148(4) 0.0200(5) 0.0105(4) 0.0014(3) -0.0004(3) -0.0027(3)
O6 0.0217(5) 0.0218(5) 0.0103(4) 0.0002(3) 0.0009(4) 0.0000(4)
O7 0.0128(4) 0.0111(4) 0.0154(4) 0.0012(3) 0.0009(3) 0.0008(3)
O8 0.0186(5) 0.0119(4) 0.0179(4) -0.0008(3) 0.0029(3) -0.0001(3)
O9 0.0103(4) 0.0149(4) 0.0162(4) 0.0016(3) 0.0002(3) 0.0011(3)
O10 0.0124(5) 0.0221(5) 0.0248(5) -0.0026(4) -0.0029(4) 0.0014(4)
O11 0.0122(4) 0.0144(4) 0.0131(4) 0.0023(3) 0.0001(3) 0.0007(3)
O12 0.0131(5) 0.0231(5) 0.0238(5) 0.0080(4) 0.0012(4) 0.0007(4)
N11 0.0166(6) 0.0168(5) 0.0154(6) 0.0003(4) 0.0034(4) 0.0008(4)
N14 0.0156(6) 0.0231(6) 0.0177(6) -0.0054(4) 0.0041(4) -0.0026(5)
N21 0.0329(7) 0.0163(6) 0.0162(6) 0.0030(4) 0.0025(5) 0.0005(5)
N24 0.0199(6) 0.0154(5) 0.0176(5) 0.0022(4) 0.0011(4) -0.0012(4)
C1 0.0178(7) 0.0167(6) 0.0141(6) 0.0006(5) 0.0015(5) 0.0034(5)
C2 0.0138(6) 0.0150(6) 0.0141(6) -0.0011(5) 0.0015(5) -0.0012(5)
C3 0.0144(6) 0.0148(6) 0.0136(6) 0.0021(5) 0.0007(5) -0.0006(5)
C4 0.0136(7) 0.0154(6) 0.0133(6) 0.0013(5) 0.0018(5) 0.0003(5)
C5 0.0149(6) 0.0149(6) 0.0146(6) -0.0007(5) 0.0007(5) 0.0016(5)
C6 0.0162(7) 0.0143(6) 0.0149(6) 0.0043(5) 0.0023(5) 0.0041(5)
C12 0.0210(7) 0.0196(7) 0.0269(7) 0.0039(5) 0.0008(6) 0.0052(5)
C13 0.0263(8) 0.0251(7) 0.0225(7) 0.0068(6) 0.0001(6) 0.0000(6)
C15 0.0175(7) 0.0173(6) 0.0212(7) -0.0026(5) -0.0013(5) 0.0023(5)
C22 0.0239(7) 0.0189(7) 0.0245(7) -0.0015(5) 0.0026(6) -0.0044(5)
C23 0.0210(7) 0.0225(7) 0.0163(6) -0.0001(5) -0.0028(5) -0.0006(5)
C25 0.0255(7) 0.0172(7) 0.0181(7) -0.0015(5) -0.0017(5) 0.0011(5)

loop_
_atom_type_symbol
_atom_type_description
_atom_type_scat_dispersion_real
_atom_type_scat_dispersion_imag
_atom_type_scat_source
C C 0.0033 0.0016 'International Tables Vol C Tables 4.2.6.8 and 6.1.1.4'
H H 0.0000 0.0000 'International Tables Vol C Tables 4.2.6.8 and 6.1.1.4'
O O 0.0106 0.0060 'International Tables Vol C Tables 4.2.6.8 and 6.1.1.4'
N N 0.0061 0.0033 'International Tables Vol C Tables 4.2.6.8 and 6.1.1.4'
Na Na 0.0362 0.0249 'International Tables Vol C Tables 4.2.6.8 and 6.1.1.4'
Al Al 0.0645 0.0514 'International Tables Vol C Tables 4.2.6.8 and 6.1.1.4'

loop_
_geom_angle_atom_site_label_1
_geom_angle_atom_site_label_2
_geom_angle_atom_site_label_3
_geom_angle
_geom_angle_site_symmetry_1
_geom_angle_site_symmetry_3
O10 Na1 O2 99.70(3) 4_576 .
O10 Na1 O12 169.82(3) 4_576 4_676
O2 Na1 O12 89.59(3) . 4_676
O10 Na1 O8 86.23(3) 4_576 2_546
O2 Na1 O8 79.45(3) . 2_546
O12 Na1 O8 91.43(3) 4_676 2_546
O10 Na1 O4 89.57(3) 4_576 2_556
O2 Na1 O4 99.18(3) . 2_556
O12 Na1 O4 93.07(3) 4_676 2_556
O8 Na1 O4 175.29(3) 2_546 2_556
O10 Na1 O6 81.74(3) 4_576 1_556
O2 Na1 O6 176.22(3) . 1_556
O12 Na1 O6 88.73(3) 4_676 1_556
O8 Na1 O6 97.21(3) 2_546 1_556
O4 Na1 O6 84.29(3) 2_556 1_556
O9 Al1 O1 89.15(4) . .
O9 Al1 O7 91.73(4) . .
O1 Al1 O7 92.16(3) . .
O9 Al1 O11 178.39(4) . .
O1 Al1 O11 89.32(4) . .
O7 Al1 O11 88.81(4) . .
O9 Al1 O5 92.63(4) . .
O1 Al1 O5 174.77(4) . .
O7 Al1 O5 92.71(4) . .
O11 Al1 O5 88.85(4) . .
O9 Al1 O3 91.03(4) . .
O1 Al1 O3 88.78(3) . .
O7 Al1 O3 177.09(4) . .
O11 Al1 O3 88.45(4) . .
O5 Al1 O3 86.27(3) . .
C1 O1 Al1 132.30(8) . .
C1 O2 Na1 141.97(9) . .
C2 O3 Al1 130.16(8) . .
C2 O4 Na1 131.29(8) . 2_546
C3 O5 Al1 133.98(8) . .
C3 O6 Na1 146.86(8) . 1_554
C4 O7 Al1 131.90(8) . .
C4 O8 Na1 133.79(8) . 2_556
C5 O9 Al1 129.35(8) . .
C5 O10 Na1 130.33(8) . 4_675
C6 O11 Al1 129.98(7) . .
C6 O12 Na1 125.96(8) . 4_575
C15 N11 C12 108.65(11) . .
C15 N11 H11 127.9(9) . .
C12 N11 H11 123.4(9) . .
C15 N14 C13 108.91(11) . .
C15 N14 H14 130.2(9) . .
C13 N14 H14 120.9(9) . .
C25 N21 C22 108.87(10) . .
C25 N21 H21 123.7(9) . .
C22 N21 H21 127.3(9) . .
C25 N24 C23 109.49(11) . .
C25 N24 H24 121.5(9) . .
C23 N24 H24 128.9(9) . .
O2 C1 O1 124.69(11) . .
O2 C1 H1 117.7 . .
O1 C1 H1 117.7 . .
O4 C2 O3 123.84(11) . .
O4 C2 H2 118.1 . .
O3 C2 H2 118.1 . .
O6 C3 O5 124.90(11) . .
O6 C3 H3 117.5 . .
O5 C3 H3 117.5 . .
O8 C4 O7 124.68(11) . .
O8 C4 H4 117.7 . .
O7 C4 H4 117.7 . .
O10 C5 O9 125.64(11) . .
O10 C5 H5 117.2 . .
O9 C5 H5 117.2 . .
O12 C6 O11 123.74(11) . .
O12 C6 H6 118.1 . .
O11 C6 H6 118.1 . .
C13 C12 N11 107.30(11) . .
C13 C12 H12 126.4 . .
N11 C12 H12 126.4 . .
C12 C13 N14 106.91(11) . .
C12 C13 H13 126.5 . .
N14 C13 H13 126.5 . .
N14 C15 N11 108.23(11) . .
N14 C15 H15 125.9 . .
N11 C15 H15 125.9 . .
C23 C22 N21 106.95(11) . .
C23 C22 H22 126.5 . .
N21 C22 H22 126.5 . .
C22 C23 N24 106.44(11) . .
C22 C23 H23 126.8 . .
N24 C23 H23 126.8 . .
N24 C25 N21 108.24(11) . .
N24 C25 H25 125.9 . .
N21 C25 H25 125.9 . .

loop_
_geom_bond_atom_site_label_1
_geom_bond_atom_site_label_2
_geom_bond_distance
_geom_bond_site_symmetry_2
Na1 O10 2.3398(9) 4_576
Na1 O2 2.3456(9) .
Na1 O12 2.3794(9) 4_676
Na1 O8 2.3864(9) 2_546
Na1 O4 2.3931(9) 2_556
Na1 O6 2.4182(9) 1_556
Al1 O9 1.8717(8) .
Al1 O1 1.8784(8) .
Al1 O7 1.8911(8) .
Al1 O11 1.8972(8) .
Al1 O5 1.8997(8) .
Al1 O3 1.9164(8) .
O1 C1 1.2777(14) .
O2 C1 1.2189(14) .
O3 C2 1.2774(14) .
O4 C2 1.2327(14) .
O4 Na1 2.3931(9) 2_546
O5 C3 1.2654(14) .
O6 C3 1.2310(14) .
O6 Na1 2.4182(9) 1_554
O7 C4 1.2721(14) .
O8 C4 1.2345(14) .
O8 Na1 2.3864(9) 2_556
O9 C5 1.2813(13) .
O10 C5 1.2151(14) .
O10 Na1 2.3399(9) 4_675
O11 C6 1.2659(14) .
O12 C6 1.2347(14) .
O12 Na1 2.3793(9) 4_575
N11 C15 1.3226(15) .
N11 C12 1.3661(16) .
N11 H11 0.848(14) .
N14 C15 1.3226(15) .
N14 C13 1.3659(17) .
N14 H14 0.860(14) .
N21 C25 1.3200(16) .
N21 C22 1.3751(17) .
N21 H21 0.872(13) .
N24 C25 1.3198(15) .
N24 C23 1.3695(16) .
N24 H24 0.881(13) .
C1 H1 0.9300 .
C2 H2 0.9300 .
C3 H3 0.9300 .
C4 H4 0.9300 .
C5 H5 0.9300 .
C6 H6 0.9300 .
C12 C13 1.3398(18) .
C12 H12 0.9300 .
C13 H13 0.9300 .
C15 H15 0.9300 .
C22 C23 1.3501(18) .
C22 H22 0.9300 .
C23 H23 0.9300 .
C25 H25 0.9300 .

loop_
_geom_hbond_atom_site_label_D
_geom_hbond_atom_site_label_H
_geom_hbond_atom_site_label_A
_geom_hbond_distance_DH
_geom_hbond_distance_HA
_geom_hbond_distance_DA
_geom_hbond_angle_DHA
_geom_hbond_site_symmetry_A
N11 H11 O3 0.848(14) 2.652(14) 3.1691(13) 120.6(11) .
N11 H11 O4 0.848(14) 1.921(14) 2.7666(13) 175.0(13) .
N14 H14 O8 0.860(14) 1.910(14) 2.7576(13) 168.2(13) 4_675
N21 H21 O11 0.872(13) 2.530(13) 3.2095(13) 135.4(11) .
N21 H21 O12 0.872(13) 1.873(13) 2.7293(13) 166.7(13) .
N24 H24 O6 0.881(13) 1.969(13) 2.8181(13) 161.6(12) 3_566
N24 H24 O10 0.881(13) 2.677(13) 3.1470(13) 114.5(10) 2_546
C5 H5 O3 0.93 2.49 2.9485(14) 111.0 .
C15 H15 O1 0.93 2.26 3.1149(15) 152.0 3_666
C23 H23 O9 0.93 2.54 3.3794(15) 150.6 2_546
C25 H25 O3 0.93 2.47 3.4016(15) 175.7 3_566
C25 H25 O5 0.93 2.49 3.0587(15) 119.3 3_566
